data_7104914
loop_
_publ_author_name
'Melzer, Marie M'
'Li, Ercheng'
'Warren, Timothy H'

_publ_section_title
;
 Reversible RS-NO bond cleavage and formation at copper(I) thiolates.
;
_journal_issue 39
_journal_name_full 'Chemical communications (Cambridge, England)'
_journal_page_first 5847
_journal_page_last 5849
_journal_paper_doi 10.1039/b911643e
_journal_year 2009
_chemical_formula_moiety 'C61 H79 Cu2 N4 S, B F4'
_chemical_formula_sum 'C61 H79 B Cu2 F4 N4 S'
_chemical_formula_weight 1114.23
_chemical_name_common IPrCu2SBnBF4
_space_group_IT_number 15
_symmetry_cell_setting monoclinic
_symmetry_space_group_name_Hall '-C 2yc'
_symmetry_space_group_name_H-M 'C 1 2/c 1'
_atom_sites_solution_hydrogens geom
_atom_sites_solution_primary direct
_atom_sites_solution_secondary difmap
_audit_creation_method SHELXL-97
_cell_angle_alpha 90.00
_cell_angle_beta 95.4190(10)
_cell_angle_gamma 90.00
_cell_formula_units_Z 8
_cell_length_a 32.857(3)
_cell_length_b 12.3716(12)
_cell_length_c 31.680(3)
_cell_measurement_reflns_used 9954
_cell_measurement_temperature 100(2)
_cell_measurement_theta_max 56.581
_cell_measurement_theta_min 4.787
_cell_volume 12820(2)
_computing_cell_refinement 'Bruker APEX II'
_computing_data_collection 'Bruker APEX II'
_computing_data_reduction 'Bruker APEX II'
_computing_molecular_graphics 'ORTEP-3 for Windows; Ferrugia L J (1997), J. Appl. Cryst. 30, 565'
_computing_publication_material 'Bruker SHELXTL'
_computing_structure_refinement 'SHELXL-97 (Sheldrick, 1997)'
_computing_structure_solution 'SHELXS-97 (Sheldrick, 1990)'
_diffrn_ambient_temperature 100(2)
_diffrn_measured_fraction_theta_full 0.999
_diffrn_measured_fraction_theta_max 0.999
_diffrn_measurement_device_type 'APEX II platform CCDm Bruker'
_diffrn_measurement_method 'omega scans'
_diffrn_radiation_monochromator graphite
_diffrn_radiation_source 'fine-focus sealed tube'
_diffrn_radiation_type MoK\a
_diffrn_radiation_wavelength 0.71073
_diffrn_reflns_av_R_equivalents 0.1259
_diffrn_reflns_av_sigmaI/netI 0.1415
_diffrn_reflns_limit_h_max 38
_diffrn_reflns_limit_h_min -38
_diffrn_reflns_limit_k_max 14
_diffrn_reflns_limit_k_min -14
_diffrn_reflns_limit_l_max 37
_diffrn_reflns_limit_l_min -37
_diffrn_reflns_number 46584
_diffrn_reflns_theta_full 25.00
_diffrn_reflns_theta_max 25.00
_diffrn_reflns_theta_min 1.25
_exptl_absorpt_coefficient_mu 0.745
_exptl_absorpt_correction_T_max 0.9428
_exptl_absorpt_correction_T_min 0.8653
_exptl_absorpt_correction_type multi-scan
_exptl_absorpt_process_details 'SADABS based on Blessing's method; Blessing, Acta Cryst. (1995) A51 33-38'
_exptl_crystal_colour Colorless
_exptl_crystal_density_diffrn 1.155
_exptl_crystal_density_method 'not measured'
_exptl_crystal_description Plate
_exptl_crystal_F_000 4704
_exptl_crystal_size_max 0.20
_exptl_crystal_size_mid 0.10
_exptl_crystal_size_min 0.08
_platon_squeeze_details
;
Because disordered pentanes of solvation were found in the initial refinement
that could not be satisfactorily modeled, the SQUEEZE subroutine of PLATON
was used. 319 solvent electrons were identified corresponding to 1 molecule
of pentane per IPrCu2SBnBF4 and the reflection data were refined
excluding the solvent to give the results below.

PLATON: Spek, A. L. Acta Crystallogr. 1990, A46, C-34.
;
_refine_diff_density_max 0.866
_refine_diff_density_min -0.443
_refine_diff_density_rms 0.104
_refine_ls_extinction_method none
_refine_ls_goodness_of_fit_ref 0.898
_refine_ls_hydrogen_treatment constr
_refine_ls_matrix_type full
_refine_ls_number_parameters 674
_refine_ls_number_reflns 11276
_refine_ls_number_restraints 0
_refine_ls_restrained_S_all 0.898
_refine_ls_R_factor_all 0.1467
_refine_ls_R_factor_gt 0.0684
_refine_ls_shift/su_max 0.002
_refine_ls_shift/su_mean 0.000
_refine_ls_structure_factor_coef Fsqd
_refine_ls_weighting_details 'calc w=1/[\s^2^(Fo^2^)+(0.0783P)^2^+0.0000P] where P=(Fo^2^+2Fc^2^)/3'
_refine_ls_weighting_scheme calc
_refine_ls_wR_factor_gt 0.1428
_refine_ls_wR_factor_ref 0.1697
_reflns_number_gt 5518
_reflns_number_total 11276
_reflns_threshold_expression >2sigma(I)
_cod_data_source_file b911643e.txt
_cod_data_source_block c:IPrCu2SBnBF4
_cod_depositor_comments
;
The following automatic conversions were performed:
'_symmetry_cell_setting' value 'Monoclinic' changed to 'monoclinic'
according to '/home/saulius/struct/CIF-dictionaries/cif_core.dic'
dictionary named 'cif_core.dic' version 2.4.1 from 2010-06-29.

Automatic conversion script
Id: cif_fix_enum 1527 2010-12-29 10:47:43Z saulius 

The following automatic conversions were performed:

data name '_atom_site_symetry_multiplicity' was replaced with
'_atom_site_symmetry_multiplicity' as specified in the replacement
file 'data/replacement-values/replacement_tags.lst'.

Automatic conversion script
Id: cif_correct_tags 9268 2022-04-12 08:56:07Z antanas 
;
_cod_original_sg_symbol_Hall -C2yc
_cod_original_sg_symbol_H-M C2/c
_cod_database_code 7104914

loop_
_symmetry_equiv_pos_as_xyz
'x, y, z'
'-x, y, -z+1/2'
'x+1/2, y+1/2, z'
'-x+1/2, y+1/2, -z+1/2'
'-x, -y, -z'
'x, -y, z-1/2'
'-x+1/2, -y+1/2, -z'
'x+1/2, -y+1/2, z-1/2'

loop_
_atom_site_label
_atom_site_type_symbol
_atom_site_fract_x
_atom_site_fract_y
_atom_site_fract_z
_atom_site_U_iso_or_equiv
_atom_site_adp_type
_atom_site_occupancy
_atom_site_symmetry_multiplicity
_atom_site_calc_flag
_atom_site_refinement_flags
_atom_site_disorder_assembly
_atom_site_disorder_group
Cu1 Cu 0.13346(2) 0.65521(5) 0.12245(2) 0.0356(2) Uani 1 1 d . . .
Cu2 Cu 0.23956(2) 0.62858(5) 0.10787(2) 0.0325(2) Uani 1 1 d . . .
N1 N 0.05424(13) 0.6838(4) 0.15142(14) 0.0390(12) Uani 1 1 d . . .
N2 N 0.04995(14) 0.5657(4) 0.10210(15) 0.0418(12) Uani 1 1 d . . .
N3 N 0.31139(14) 0.4969(4) 0.13238(14) 0.0362(11) Uani 1 1 d . . .
N4 N 0.28296(14) 0.4513(4) 0.07160(14) 0.0383(12) Uani 1 1 d . . .
S1 S 0.19008(4) 0.73825(11) 0.11506(4) 0.0332(4) Uani 1 1 d . . .
F1 F 0.41799(11) 1.0793(3) 0.10816(13) 0.0715(12) Uani 1 1 d . . .
F2 F 0.38195(13) 1.2112(4) 0.07086(13) 0.0932(15) Uani 1 1 d . . .
F3 F 0.36675(14) 1.1672(4) 0.13632(16) 0.1036(16) Uani 1 1 d . . .
F4 F 0.42363(12) 1.2555(3) 0.12865(14) 0.0850(13) Uani 1 1 d . . .
B1 B 0.3980(3) 1.1763(8) 0.1103(3) 0.064(3) Uani 1 1 d . . .
C1 C 0.07779(17) 0.6260(5) 0.12672(17) 0.0371(14) Uani 1 1 d . . .
C2 C 0.01301(18) 0.6616(5) 0.14189(19) 0.0459(16) Uani 1 1 d . . .
C3 C 0.01058(18) 0.5887(5) 0.11168(19) 0.0451(16) Uani 1 1 d . . .
C4 C 0.07169(17) 0.7578(6) 0.1836(2) 0.0464(16) Uani 1 1 d . . .
C5 C 0.08345(18) 0.7151(6) 0.2236(2) 0.0523(18) Uani 1 1 d . . .
C6 C 0.1015(2) 0.7884(8) 0.2539(2) 0.067(2) Uani 1 1 d . . .
C7 C 0.1063(2) 0.8952(7) 0.2435(3) 0.074(2) Uani 1 1 d . . .
C8 C 0.0937(2) 0.9321(6) 0.2047(3) 0.068(2) Uani 1 1 d . . .
C9 C 0.0756(2) 0.8648(6) 0.1730(2) 0.0610(19) Uani 1 1 d . . .
C10 C 0.06022(17) 0.4794(5) 0.07438(19) 0.0406(15) Uani 1 1 d . . .
C11 C 0.06100(18) 0.3746(5) 0.0915(2) 0.0499(17) Uani 1 1 d . . .
C12 C 0.06986(19) 0.2917(6) 0.0636(3) 0.061(2) Uani 1 1 d . . .
C13 C 0.0772(2) 0.3108(6) 0.0223(2) 0.0597(19) Uani 1 1 d . . .
C14 C 0.07671(18) 0.4156(5) 0.0070(2) 0.0484(17) Uani 1 1 d . . .
C15 C 0.06801(16) 0.5030(5) 0.03265(18) 0.0385(15) Uani 1 1 d . . .
C16 C 0.0785(2) 0.5959(6) 0.2348(2) 0.061(2) Uani 1 1 d . . .
C17 C 0.0604(2) 0.9100(6) 0.1305(2) 0.065(2) Uani 1 1 d . . .
C18 C 0.05273(19) 0.3523(6) 0.1374(2) 0.0592(19) Uani 1 1 d . . .
C19 C 0.06674(19) 0.6162(5) 0.01544(18) 0.0443(16) Uani 1 1 d . . .
C20 C 0.1192(2) 0.5392(7) 0.2382(2) 0.087(3) Uani 1 1 d . . .
C21 C 0.0569(3) 0.5825(8) 0.2749(2) 0.106(3) Uani 1 1 d . . .
C22 C 0.0935(2) 0.9696(6) 0.1093(2) 0.076(2) Uani 1 1 d . . .
C23 C 0.0231(2) 0.9804(7) 0.1340(3) 0.101(3) Uani 1 1 d . . .
C24 C 0.0113(2) 0.2946(7) 0.1390(2) 0.090(3) Uani 1 1 d . . .
C25 C 0.0875(2) 0.2887(6) 0.1607(2) 0.079(2) Uani 1 1 d . . .
C26 C 0.1083(3) 0.6518(8) 0.0066(3) 0.128(4) Uani 1 1 d . . .
C27 C 0.0381(3) 0.6287(7) -0.0229(3) 0.140(5) Uani 1 1 d . . .
C28 C 0.28044(17) 0.5250(4) 0.10275(17) 0.0348(14) Uani 1 1 d . . .
C29 C 0.33218(18) 0.4069(5) 0.11904(19) 0.0427(15) Uani 1 1 d . . .
C30 C 0.31465(17) 0.3793(5) 0.08107(18) 0.0419(15) Uani 1 1 d . . .
C31 C 0.31844(17) 0.5549(5) 0.17189(18) 0.0385(15) Uani 1 1 d . . .
C32 C 0.29267(19) 0.5309(5) 0.20319(18) 0.0454(16) Uani 1 1 d . . .
C33 C 0.2989(2) 0.5892(6) 0.2404(2) 0.061(2) Uani 1 1 d . . .
C34 C 0.3294(3) 0.6634(7) 0.2469(2) 0.072(2) Uani 1 1 d . . .
C35 C 0.3549(2) 0.6823(5) 0.2167(3) 0.068(2) Uani 1 1 d . . .
C36 C 0.35061(19) 0.6289(5) 0.1764(2) 0.0519(17) Uani 1 1 d . . .
C37 C 0.25706(19) 0.4569(5) 0.03192(16) 0.0387(15) Uani 1 1 d . . .
C38 C 0.22165(19) 0.3996(5) 0.02757(17) 0.0392(15) Uani 1 1 d . . .
C39 C 0.1966(2) 0.4107(5) -0.01033(19) 0.0548(18) Uani 1 1 d . . .
C40 C 0.2085(3) 0.4755(6) -0.0420(2) 0.063(2) Uani 1 1 d . . .
C41 C 0.2448(3) 0.5302(6) -0.0373(2) 0.065(2) Uani 1 1 d . . .
C42 C 0.2707(2) 0.5239(5) 0.00073(18) 0.0458(17) Uani 1 1 d . . .
C43 C 0.26035(19) 0.4430(5) 0.19778(18) 0.0473(16) Uani 1 1 d . . .
C44 C 0.3780(2) 0.6503(6) 0.1421(3) 0.077(2) Uani 1 1 d . . .
C45 C 0.20758(18) 0.3292(5) 0.06297(18) 0.0463(16) Uani 1 1 d . . .
C46 C 0.3104(2) 0.5859(6) 0.0074(2) 0.067(2) Uani 1 1 d . . .
C47 C 0.2762(2) 0.3404(5) 0.21931(19) 0.0591(19) Uani 1 1 d . . .
C48 C 0.2196(2) 0.4754(6) 0.2128(2) 0.080(2) Uani 1 1 d . . .
C49 C 0.4221(2) 0.6110(8) 0.1545(4) 0.133(4) Uani 1 1 d . . .
C50 C 0.3788(3) 0.7681(7) 0.1299(3) 0.119(3) Uani 1 1 d . . .
C51 C 0.17722(18) 0.3900(5) 0.08781(19) 0.0506(17) Uani 1 1 d . . .
C52 C 0.1904(2) 0.2213(5) 0.0467(2) 0.0563(18) Uani 1 1 d . . .
C53 C 0.3384(2) 0.5623(6) -0.0270(2) 0.070(2) Uani 1 1 d . . .
C54 C 0.3021(3) 0.7075(6) 0.0109(3) 0.096(3) Uani 1 1 d . . .
C55 C 0.20246(17) 0.8058(5) 0.16706(16) 0.0383(15) Uani 1 1 d . . .
C56 C 0.22950(19) 0.9001(5) 0.16259(16) 0.0363(14) Uani 1 1 d . . .
C57 C 0.2125(2) 1.0010(5) 0.15299(17) 0.0493(17) Uani 1 1 d . . .
C58 C 0.2365(3) 1.0893(6) 0.14862(18) 0.0581(19) Uani 1 1 d . . .
C59 C 0.2780(3) 1.0790(6) 0.15240(19) 0.067(2) Uani 1 1 d . . .
C60 C 0.2967(2) 0.9791(7) 0.16145(19) 0.063(2) Uani 1 1 d . . .
C61 C 0.27193(19) 0.8886(5) 0.16690(18) 0.0469(16) Uani 1 1 d . . .
H12 H 0.0708 0.2193 0.0737 0.074 Uiso 1 1 calc R . .
H13 H 0.0826 0.2522 0.0043 0.072 Uiso 1 1 calc R . .
H14 H 0.0824 0.4283 -0.0214 0.058 Uiso 1 1 calc R . .
H16 H 0.0609 0.5615 0.211 0.074 Uiso 1 1 calc R . .
H17 H 0.0516 0.8474 0.1119 0.078 Uiso 1 1 calc R . .
H18 H 0.051 0.4235 0.152 0.071 Uiso 1 1 calc R . .
H19 H 0.0573 0.6649 0.0378 0.053 Uiso 1 1 calc R . .
H2 H -0.0091 0.6931 0.1547 0.055 Uiso 1 1 calc R . .
H20A H 0.1374 0.5728 0.2608 0.13 Uiso 1 1 calc R . .
H20B H 0.1313 0.5451 0.2112 0.13 Uiso 1 1 calc R . .
H20C H 0.1153 0.4628 0.2449 0.13 Uiso 1 1 calc R . .
H21A H 0.0479 0.5073 0.2773 0.159 Uiso 1 1 calc R . .
H21B H 0.033 0.6304 0.2736 0.159 Uiso 1 1 calc R . .
H21C H 0.0757 0.6011 0.2997 0.159 Uiso 1 1 calc R . .
H22A H 0.1007 1.0364 0.1249 0.114 Uiso 1 1 calc R . .
H22B H 0.0833 0.9874 0.08 0.114 Uiso 1 1 calc R . .
H22C H 0.1177 0.9236 0.1092 0.114 Uiso 1 1 calc R . .
H23A H 0.0009 0.9364 0.1434 0.151 Uiso 1 1 calc R . .
H23B H 0.0144 1.012 0.1062 0.151 Uiso 1 1 calc R . .
H23C H 0.0299 1.0384 0.1545 0.151 Uiso 1 1 calc R . .
H24A H -0.0104 0.3387 0.1243 0.135 Uiso 1 1 calc R . .
H24B H 0.0059 0.2845 0.1686 0.135 Uiso 1 1 calc R . .
H24C H 0.0122 0.224 0.1251 0.135 Uiso 1 1 calc R . .
H25A H 0.0901 0.2187 0.1468 0.118 Uiso 1 1 calc R . .
H25B H 0.0817 0.2772 0.1901 0.118 Uiso 1 1 calc R . .
H25C H 0.113 0.3293 0.1602 0.118 Uiso 1 1 calc R . .
H26A H 0.1266 0.6497 0.0329 0.193 Uiso 1 1 calc R . .
H26B H 0.1069 0.7258 -0.0045 0.193 Uiso 1 1 calc R . .
H26C H 0.1188 0.6034 -0.0143 0.193 Uiso 1 1 calc R . .
H27A H 0.0485 0.5887 -0.0464 0.21 Uiso 1 1 calc R . .
H27B H 0.0356 0.7054 -0.0304 0.21 Uiso 1 1 calc R . .
H27C H 0.0113 0.6001 -0.0175 0.21 Uiso 1 1 calc R . .
H29 H 0.3547 0.3718 0.1343 0.051 Uiso 1 1 calc R . .
H3 H -0.0138 0.5572 0.0987 0.054 Uiso 1 1 calc R . .
H30 H 0.3224 0.3214 0.0638 0.05 Uiso 1 1 calc R . .
H33 H 0.2813 0.5772 0.2621 0.073 Uiso 1 1 calc R . .
H34 H 0.3328 0.7022 0.2729 0.086 Uiso 1 1 calc R . .
H35 H 0.3765 0.7329 0.2223 0.082 Uiso 1 1 calc R . .
H39 H 0.1713 0.3734 -0.0141 0.066 Uiso 1 1 calc R . .
H40 H 0.1913 0.4825 -0.0677 0.076 Uiso 1 1 calc R . .
H41 H 0.2526 0.5732 -0.06 0.079 Uiso 1 1 calc R . .
H43 H 0.2555 0.4272 0.1668 0.057 Uiso 1 1 calc R . .
H44 H 0.367 0.6088 0.1164 0.093 Uiso 1 1 calc R . .
H45 H 0.2322 0.3134 0.0831 0.056 Uiso 1 1 calc R . .
H46 H 0.3248 0.5618 0.035 0.08 Uiso 1 1 calc R . .
H47A H 0.2803 0.352 0.25 0.089 Uiso 1 1 calc R . .
H47B H 0.3023 0.3205 0.2088 0.089 Uiso 1 1 calc R . .
H47C H 0.2564 0.282 0.2131 0.089 Uiso 1 1 calc R . .
H48A H 0.1998 0.4167 0.2069 0.12 Uiso 1 1 calc R . .
H48B H 0.2095 0.5408 0.1977 0.12 Uiso 1 1 calc R . .
H48C H 0.223 0.4897 0.2433 0.12 Uiso 1 1 calc R . .
H49A H 0.4344 0.6537 0.1785 0.199 Uiso 1 1 calc R . .
H49B H 0.4384 0.6197 0.1303 0.199 Uiso 1 1 calc R . .
H49C H 0.4217 0.5346 0.1626 0.199 Uiso 1 1 calc R . .
H50A H 0.3515 0.7904 0.118 0.179 Uiso 1 1 calc R . .
H50B H 0.3984 0.7787 0.1087 0.179 Uiso 1 1 calc R . .
H50C H 0.3871 0.8117 0.1551 0.179 Uiso 1 1 calc R . .
H51A H 0.1532 0.4099 0.0687 0.076 Uiso 1 1 calc R . .
H51B H 0.1902 0.4555 0.1002 0.076 Uiso 1 1 calc R . .
H51C H 0.1688 0.3436 0.1105 0.076 Uiso 1 1 calc R . .
H52A H 0.1657 0.2336 0.0275 0.084 Uiso 1 1 calc R . .
H52B H 0.1837 0.1769 0.0707 0.084 Uiso 1 1 calc R . .
H52C H 0.2108 0.1838 0.0314 0.084 Uiso 1 1 calc R . .
H53A H 0.3453 0.4853 -0.0266 0.105 Uiso 1 1 calc R . .
H53B H 0.3634 0.6052 -0.022 0.105 Uiso 1 1 calc R . .
H53C H 0.3244 0.5812 -0.0547 0.105 Uiso 1 1 calc R . .
H54A H 0.2901 0.7348 -0.0165 0.144 Uiso 1 1 calc R . .
H54B H 0.3278 0.7454 0.019 0.144 Uiso 1 1 calc R . .
H54C H 0.2831 0.7198 0.0324 0.144 Uiso 1 1 calc R . .
H55A H 0.1769 0.83 0.1784 0.046 Uiso 1 1 calc R . .
H55B H 0.2162 0.7538 0.1874 0.046 Uiso 1 1 calc R . .
H57 H 0.1836 1.0085 0.1494 0.059 Uiso 1 1 calc R . .
H58 H 0.2243 1.1581 0.1429 0.07 Uiso 1 1 calc R . .
H59 H 0.2945 1.1408 0.1488 0.08 Uiso 1 1 calc R . .
H6 H 0.1103 0.7639 0.2817 0.081 Uiso 1 1 calc R . .
H60 H 0.3256 0.9726 0.1639 0.075 Uiso 1 1 calc R . .
H61 H 0.284 0.8201 0.1735 0.056 Uiso 1 1 calc R . .
H7 H 0.1188 0.9436 0.2641 0.089 Uiso 1 1 calc R . .
H8 H 0.0972 1.0065 0.1986 0.082 Uiso 1 1 calc R . .

loop_
_atom_site_aniso_label
_atom_site_aniso_U_11
_atom_site_aniso_U_22
_atom_site_aniso_U_33
_atom_site_aniso_U_23
_atom_site_aniso_U_13
_atom_site_aniso_U_12
Cu1 0.0313(4) 0.0445(4) 0.0310(4) -0.0048(3) 0.0028(3) -0.0007(3)
Cu2 0.0370(4) 0.0370(4) 0.0241(4) -0.0014(3) 0.0056(3) 0.0010(3)
N1 0.028(3) 0.051(3) 0.039(3) -0.006(2) 0.004(2) 0.001(2)
N2 0.031(3) 0.052(3) 0.041(3) -0.002(3) 0.000(2) 0.001(2)
N3 0.033(3) 0.041(3) 0.035(3) 0.001(2) 0.006(2) 0.004(2)
N4 0.045(3) 0.041(3) 0.030(3) 0.005(2) 0.010(2) 0.011(2)
S1 0.0356(8) 0.0380(9) 0.0263(8) -0.0051(6) 0.0055(6) -0.0010(7)
B1 0.043(5) 0.099(8) 0.048(6) -0.024(5) -0.009(4) 0.022(5)
F1 0.052(2) 0.071(3) 0.091(3) -0.015(2) 0.002(2) 0.025(2)
F2 0.091(3) 0.119(4) 0.063(3) -0.031(3) -0.024(2) 0.057(3)
F3 0.079(3) 0.112(4) 0.127(4) 0.010(3) 0.051(3) 0.033(3)
F4 0.066(3) 0.090(3) 0.093(3) -0.014(3) -0.021(2) 0.013(2)
C1 0.035(3) 0.048(4) 0.028(3) -0.005(3) 0.001(3) -0.001(3)
C2 0.031(4) 0.060(4) 0.046(4) -0.007(3) 0.001(3) -0.001(3)
C3 0.030(4) 0.057(4) 0.047(4) 0.004(3) -0.003(3) -0.004(3)
C4 0.032(4) 0.059(5) 0.049(4) -0.017(4) 0.005(3) 0.009(3)
C5 0.033(4) 0.085(5) 0.040(4) -0.015(4) 0.008(3) 0.010(4)
C6 0.058(5) 0.112(7) 0.032(4) -0.016(4) 0.004(3) 0.013(5)
C7 0.079(6) 0.082(6) 0.060(6) -0.029(5) -0.001(4) 0.003(5)
C8 0.066(5) 0.064(5) 0.073(6) -0.012(4) 0.004(4) 0.019(4)
C9 0.057(5) 0.061(5) 0.064(5) -0.016(4) 0.000(4) 0.023(4)
C10 0.031(4) 0.039(4) 0.049(4) -0.002(3) -0.008(3) -0.004(3)
C11 0.041(4) 0.050(4) 0.055(4) 0.000(4) -0.013(3) -0.010(3)
C12 0.048(4) 0.047(4) 0.085(6) 0.004(4) -0.011(4) 0.002(3)
C13 0.056(5) 0.049(5) 0.072(6) -0.019(4) -0.007(4) 0.002(4)
C14 0.045(4) 0.053(4) 0.046(4) -0.015(3) -0.004(3) -0.004(3)
C15 0.033(3) 0.049(4) 0.031(3) -0.005(3) -0.009(3) -0.003(3)
C16 0.060(5) 0.087(6) 0.037(4) 0.004(4) 0.005(3) -0.002(4)
C17 0.063(5) 0.063(5) 0.068(5) -0.003(4) -0.004(4) 0.016(4)
C18 0.055(4) 0.063(5) 0.059(5) 0.029(4) 0.000(4) -0.012(4)
C19 0.052(4) 0.050(4) 0.030(3) 0.002(3) -0.002(3) -0.012(3)
C20 0.078(6) 0.099(6) 0.082(6) 0.027(5) -0.003(5) 0.003(5)
C21 0.102(7) 0.168(9) 0.051(5) -0.011(5) 0.025(5) -0.038(6)
C22 0.094(6) 0.082(6) 0.053(5) -0.002(4) 0.009(4) 0.016(5)
C23 0.074(6) 0.111(7) 0.117(8) 0.021(6) 0.006(5) 0.048(5)
C24 0.070(6) 0.115(7) 0.082(6) 0.048(5) -0.006(5) -0.017(5)
C25 0.078(6) 0.089(6) 0.065(5) 0.025(4) -0.008(4) 0.004(5)
C26 0.112(8) 0.113(8) 0.164(10) 0.054(7) 0.031(7) -0.018(7)
C27 0.111(8) 0.096(7) 0.196(12) 0.071(7) -0.075(8) -0.026(6)
C28 0.043(4) 0.039(4) 0.024(3) 0.003(3) 0.011(3) -0.003(3)
C29 0.034(4) 0.051(4) 0.044(4) 0.012(3) 0.006(3) 0.005(3)
C30 0.043(4) 0.051(4) 0.032(4) -0.003(3) 0.007(3) 0.009(3)
C31 0.039(4) 0.042(4) 0.032(4) -0.003(3) -0.007(3) 0.005(3)
C32 0.053(4) 0.059(4) 0.022(3) 0.004(3) -0.009(3) 0.001(3)
C33 0.076(5) 0.069(5) 0.036(4) 0.001(4) -0.008(4) 0.013(4)
C34 0.083(6) 0.079(6) 0.049(5) -0.024(4) -0.017(5) 0.019(5)
C35 0.064(5) 0.042(4) 0.088(6) -0.016(4) -0.046(5) 0.000(4)
C36 0.041(4) 0.045(4) 0.066(5) -0.003(4) -0.015(3) -0.002(3)
C37 0.056(4) 0.042(4) 0.018(3) 0.000(3) 0.003(3) 0.014(3)
C38 0.045(4) 0.047(4) 0.025(3) -0.006(3) 0.002(3) 0.016(3)
C39 0.062(5) 0.069(5) 0.032(4) -0.010(3) 0.000(3) 0.025(4)
C40 0.087(6) 0.068(5) 0.032(4) -0.004(4) -0.002(4) 0.034(5)
C41 0.122(7) 0.054(5) 0.024(4) 0.011(3) 0.024(4) 0.044(5)
C42 0.076(5) 0.037(4) 0.028(4) 0.000(3) 0.018(3) 0.019(3)
C43 0.052(4) 0.068(5) 0.022(3) 0.006(3) 0.004(3) 0.001(4)
C44 0.051(5) 0.062(5) 0.121(7) -0.004(5) 0.021(5) -0.013(4)
C45 0.043(4) 0.060(4) 0.036(4) 0.003(3) 0.006(3) 0.009(3)
C46 0.100(6) 0.058(5) 0.048(5) 0.008(4) 0.035(4) -0.005(4)
C47 0.073(5) 0.063(5) 0.041(4) -0.008(3) 0.001(3) -0.001(4)
C48 0.071(6) 0.079(6) 0.094(6) 0.036(5) 0.029(5) 0.009(4)
C49 0.052(6) 0.153(10) 0.196(12) 0.025(8) 0.031(6) 0.013(6)
C50 0.140(9) 0.080(7) 0.143(9) 0.017(6) 0.042(7) -0.012(6)
C51 0.046(4) 0.059(4) 0.048(4) -0.019(3) 0.009(3) -0.004(3)
C52 0.075(5) 0.044(4) 0.048(4) -0.008(3) -0.004(4) 0.011(4)
C53 0.102(6) 0.059(5) 0.053(5) 0.009(4) 0.030(4) 0.000(4)
C54 0.143(8) 0.068(6) 0.087(6) -0.013(5) 0.061(6) -0.010(5)
C55 0.042(4) 0.047(4) 0.027(3) -0.004(3) 0.007(3) -0.003(3)
C56 0.052(4) 0.040(4) 0.016(3) -0.008(3) 0.001(3) -0.004(3)
C57 0.067(5) 0.047(4) 0.033(4) -0.008(3) 0.000(3) -0.011(4)
C58 0.089(6) 0.059(5) 0.026(4) -0.005(3) 0.004(4) -0.013(4)
C59 0.112(7) 0.059(5) 0.032(4) -0.014(4) 0.022(4) -0.039(5)
C60 0.059(5) 0.095(6) 0.034(4) -0.028(4) 0.009(3) -0.024(5)
C61 0.047(4) 0.058(4) 0.036(4) -0.011(3) 0.006(3) -0.010(3)

loop_
_atom_type_symbol
_atom_type_description
_atom_type_scat_dispersion_real
_atom_type_scat_dispersion_imag
_atom_type_scat_source
C C 0.0033 0.0016 'International Tables Vol C Tables 4.2.6.8 and 6.1.1.4'
H H 0.0000 0.0000 'International Tables Vol C Tables 4.2.6.8 and 6.1.1.4'
N N 0.0061 0.0033 'International Tables Vol C Tables 4.2.6.8 and 6.1.1.4'
S S 0.1246 0.1234 'International Tables Vol C Tables 4.2.6.8 and 6.1.1.4'
Cu Cu 0.3201 1.2651 'International Tables Vol C Tables 4.2.6.8 and 6.1.1.4'
B B 0.0013 0.0007 'International Tables Vol C Tables 4.2.6.8 and 6.1.1.4'
F F 0.0171 0.0103 'International Tables Vol C Tables 4.2.6.8 and 6.1.1.4'

loop_
_geom_angle_atom_site_label_1
_geom_angle_atom_site_label_2
_geom_angle_atom_site_label_3
_geom_angle
_geom_angle_site_symmetry_1
_geom_angle_site_symmetry_3
_geom_angle_publ_flag
Cu2 S1 Cu1 112.34(7) . . ?
N1 C1 N2 103.3(5) . . ?
N1 C1 Cu1 123.5(4) . . ?
N1 C2 H2 126.7 . . ?
N2 C1 Cu1 131.8(4) . . ?
N2 C3 H3 126.1 . . ?
N3 C28 Cu2 127.5(4) . . ?
N3 C29 H29 126.4 . . ?
N4 C28 N3 103.7(5) . . ?
N4 C28 Cu2 128.2(4) . . ?
N4 C30 H30 126.8 . . ?
S1 C55 H55A 109.5 . . ?
S1 C55 H55B 109.5 . . ?
F1 B1 F2 111.8(6) . . ?
F1 B1 F3 110.2(8) . . ?
F1 B1 F4 111.5(6) . . ?
F2 B1 F3 108.8(6) . . ?
F2 B1 F4 108.9(8) . . ?
F3 B1 F4 105.3(6) . . ?
C1 Cu1 S1 162.41(18) . . ?
C1 N1 C2 111.7(5) . . ?
C1 N1 C4 122.0(5) . . ?
C1 N2 C3 110.6(5) . . ?
C1 N2 C10 124.7(5) . . ?
C2 N1 C4 126.3(5) . . ?
C2 C3 N2 107.9(5) . . ?
C2 C3 H3 126.1 . . ?
C3 N2 C10 124.2(5) . . ?
C3 C2 N1 106.6(5) . . ?
C3 C2 H2 126.7 . . ?
C4 C5 C6 116.0(7) . . ?
C4 C5 C16 123.3(6) . . ?
C4 C9 C8 116.3(7) . . ?
C4 C9 C17 123.2(6) . . ?
C5 C4 N1 117.3(6) . . ?
C5 C16 H16 107.6 . . ?
C5 C6 H6 119.8 . . ?
C6 C5 C16 120.7(7) . . ?
C6 C7 H7 119.5 . . ?
C7 C6 C5 120.4(7) . . ?
C7 C6 H6 119.8 . . ?
C7 C8 C9 122.1(8) . . ?
C7 C8 H8 118.9 . . ?
C8 C9 C17 120.5(7) . . ?
C8 C7 C6 121.0(7) . . ?
C8 C7 H7 119.5 . . ?
C9 C4 C5 124.2(6) . . ?
C9 C4 N1 118.5(6) . . ?
C9 C17 C23 110.7(6) . . ?
C9 C17 C22 112.8(6) . . ?
C9 C17 H17 107.1 . . ?
C9 C8 H8 118.9 . . ?
C10 C11 C18 122.4(6) . . ?
C10 C15 C19 122.3(5) . . ?
C11 C10 N2 116.4(6) . . ?
C11 C18 C24 110.6(5) . . ?
C11 C18 H18 107.7 . . ?
C11 C12 H12 118.7 . . ?
C12 C11 C10 115.4(6) . . ?
C12 C11 C18 122.2(6) . . ?
C12 C13 C14 119.9(6) . . ?
C12 C13 H13 120 . . ?
C13 C14 C15 121.1(6) . . ?
C13 C14 H14 119.4 . . ?
C13 C12 C11 122.7(7) . . ?
C13 C12 H12 118.7 . . ?
C14 C15 C10 116.9(6) . . ?
C14 C15 C19 120.7(6) . . ?
C14 C13 H13 120 . . ?
C15 C19 H19 107.7 . . ?
C15 C14 H14 119.4 . . ?
C15 C10 C11 123.9(6) . . ?
C15 C10 N2 119.7(5) . . ?
C16 C21 H21A 109.5 . . ?
C16 C21 H21B 109.5 . . ?
C16 C21 H21C 109.5 . . ?
C16 C20 H20A 109.5 . . ?
C16 C20 H20B 109.5 . . ?
C16 C20 H20C 109.5 . . ?
C17 C23 H23A 109.5 . . ?
C17 C23 H23B 109.5 . . ?
C17 C23 H23C 109.5 . . ?
C17 C22 H22A 109.5 . . ?
C17 C22 H22B 109.5 . . ?
C17 C22 H22C 109.5 . . ?
C18 C25 H25A 109.5 . . ?
C18 C25 H25B 109.5 . . ?
C18 C25 H25C 109.5 . . ?
C18 C24 H24A 109.5 . . ?
C18 C24 H24B 109.5 . . ?
C18 C24 H24C 109.5 . . ?
C19 C27 H27A 109.5 . . ?
C19 C27 H27B 109.5 . . ?
C19 C27 H27C 109.5 . . ?
C19 C26 H26A 109.5 . . ?
C19 C26 H26B 109.5 . . ?
C19 C26 H26C 109.5 . . ?
C20 C16 C21 111.7(6) . . ?
C20 C16 C5 110.7(6) . . ?
C20 C16 H16 107.6 . . ?
C21 C16 C5 111.5(6) . . ?
C21 C16 H16 107.6 . . ?
C22 C17 H17 107.1 . . ?
C23 C17 C22 111.6(6) . . ?
C23 C17 H17 107.1 . . ?
C24 C18 H18 107.7 . . ?
C25 C18 C11 111.3(6) . . ?
C25 C18 C24 111.7(6) . . ?
C25 C18 H18 107.7 . . ?
C26 C19 C15 110.5(6) . . ?
C26 C19 H19 107.7 . . ?
C27 C19 C26 109.9(7) . . ?
C27 C19 C15 113.0(5) . . ?
C27 C19 H19 107.7 . . ?
C28 Cu2 S1 176.01(17) . . ?
C28 N4 C30 111.9(5) . . ?
C28 N4 C37 121.9(5) . . ?
C28 N3 C29 110.5(5) . . ?
C28 N3 C31 121.3(5) . . ?
C29 N3 C31 128.2(5) . . ?
C29 C30 N4 106.5(5) . . ?
C29 C30 H30 126.8 . . ?
C30 N4 C37 125.9(5) . . ?
C30 C29 N3 107.3(5) . . ?
C30 C29 H29 126.4 . . ?
C31 C32 C43 122.5(5) . . ?
C31 C36 C35 113.8(6) . . ?
C31 C36 C44 122.9(6) . . ?
C32 C31 C36 124.9(6) . . ?
C32 C31 N3 116.9(5) . . ?
C32 C33 H33 119 . . ?
C32 C43 H43 107.2 . . ?
C33 C32 C31 116.4(6) . . ?
C33 C32 C43 121.1(6) . . ?
C33 C34 H34 119.8 . . ?
C34 C33 C32 122.1(7) . . ?
C34 C33 H33 119 . . ?
C34 C35 C36 122.5(7) . . ?
C34 C35 H35 118.8 . . ?
C35 C36 C44 123.3(6) . . ?
C35 C34 C33 120.3(7) . . ?
C35 C34 H34 119.8 . . ?
C36 C31 N3 118.2(5) . . ?
C36 C35 H35 118.8 . . ?
C36 C44 C50 112.5(7) . . ?
C36 C44 C49 111.9(7) . . ?
C36 C44 H44 107.6 . . ?
C37 C42 C41 115.3(7) . . ?
C37 C42 C46 122.3(6) . . ?
C37 C38 C39 117.7(6) . . ?
C37 C38 C45 122.7(5) . . ?
C38 C37 C42 124.6(6) . . ?
C38 C37 N4 119.3(5) . . ?
C38 C45 C51 110.8(5) . . ?
C38 C45 H45 107.2 . . ?
C38 C39 H39 119.9 . . ?
C39 C38 C45 119.5(6) . . ?
C39 C40 H40 119.5 . . ?
C40 C39 C38 120.1(7) . . ?
C40 C39 H39 119.9 . . ?
C40 C41 C42 121.1(6) . . ?
C40 C41 H41 119.4 . . ?
C41 C42 C46 122.4(6) . . ?
C41 C40 C39 121.1(7) . . ?
C41 C40 H40 119.5 . . ?
C42 C37 N4 116.1(6) . . ?
C42 C46 C53 112.0(6) . . ?
C42 C46 C54 110.5(6) . . ?
C42 C46 H46 107.6 . . ?
C42 C41 H41 119.4 . . ?
C43 C47 H47A 109.5 . . ?
C43 C47 H47B 109.5 . . ?
C43 C47 H47C 109.5 . . ?
C43 C48 H48A 109.5 . . ?
C43 C48 H48B 109.5 . . ?
C43 C48 H48C 109.5 . . ?
C44 C50 H50A 109.5 . . ?
C44 C50 H50B 109.5 . . ?
C44 C50 H50C 109.5 . . ?
C44 C49 H49A 109.5 . . ?
C44 C49 H49B 109.5 . . ?
C44 C49 H49C 109.5 . . ?
C45 C51 H51A 109.5 . . ?
C45 C51 H51B 109.5 . . ?
C45 C51 H51C 109.5 . . ?
C45 C52 H52A 109.5 . . ?
C45 C52 H52B 109.5 . . ?
C45 C52 H52C 109.5 . . ?
C46 C53 H53A 109.5 . . ?
C46 C53 H53B 109.5 . . ?
C46 C53 H53C 109.5 . . ?
C46 C54 H54A 109.5 . . ?
C46 C54 H54B 109.5 . . ?
C46 C54 H54C 109.5 . . ?
C47 C43 C48 111.0(5) . . ?
C47 C43 C32 110.0(5) . . ?
C47 C43 H43 107.2 . . ?
C48 C43 C32 113.9(6) . . ?
C48 C43 H43 107.2 . . ?
C49 C44 H44 107.6 . . ?
C50 C44 C49 109.3(7) . . ?
C50 C44 H44 107.6 . . ?
C51 C45 H45 107.2 . . ?
C52 C45 C38 112.4(5) . . ?
C52 C45 C51 111.6(5) . . ?
C52 C45 H45 107.2 . . ?
C53 C46 C54 111.4(6) . . ?
C53 C46 H46 107.6 . . ?
C54 C46 H46 107.6 . . ?
C55 S1 Cu2 105.89(19) . . ?
C55 S1 Cu1 103.70(18) . . ?
C56 C61 C60 119.4(6) . . ?
C56 C61 H61 120.3 . . ?
C56 C55 S1 110.7(4) . . ?
C56 C55 H55A 109.5 . . ?
C56 C55 H55B 109.5 . . ?
C56 C57 H57 119.4 . . ?
C57 C56 C61 119.4(6) . . ?
C57 C56 C55 119.7(6) . . ?
C57 C58 C59 120.0(7) . . ?
C57 C58 H58 120 . . ?
C58 C59 C60 121.2(7) . . ?
C58 C59 H59 119.4 . . ?
C58 C57 C56 121.2(7) . . ?
C58 C57 H57 119.4 . . ?
C59 C60 C61 118.9(7) . . ?
C59 C60 H60 120.6 . . ?
C59 C58 H58 120 . . ?
C60 C61 H61 120.3 . . ?
C60 C59 H59 119.4 . . ?
C61 C56 C55 120.9(6) . . ?
C61 C60 H60 120.6 . . ?
H20A C20 H20B 109.5 . . ?
H20A C20 H20C 109.5 . . ?
H20B C20 H20C 109.5 . . ?
H21A C21 H21B 109.5 . . ?
H21A C21 H21C 109.5 . . ?
H21B C21 H21C 109.5 . . ?
H22A C22 H22B 109.5 . . ?
H22A C22 H22C 109.5 . . ?
H22B C22 H22C 109.5 . . ?
H23A C23 H23B 109.5 . . ?
H23A C23 H23C 109.5 . . ?
H23B C23 H23C 109.5 . . ?
H24A C24 H24B 109.5 . . ?
H24A C24 H24C 109.5 . . ?
H24B C24 H24C 109.5 . . ?
H25A C25 H25B 109.5 . . ?
H25A C25 H25C 109.5 . . ?
H25B C25 H25C 109.5 . . ?
H26A C26 H26B 109.5 . . ?
H26A C26 H26C 109.5 . . ?
H26B C26 H26C 109.5 . . ?
H27A C27 H27B 109.5 . . ?
H27A C27 H27C 109.5 . . ?
H27B C27 H27C 109.5 . . ?
H47A C47 H47B 109.5 . . ?
H47A C47 H47C 109.5 . . ?
H47B C47 H47C 109.5 . . ?
H48A C48 H48B 109.5 . . ?
H48A C48 H48C 109.5 . . ?
H48B C48 H48C 109.5 . . ?
H49A C49 H49B 109.5 . . ?
H49A C49 H49C 109.5 . . ?
H49B C49 H49C 109.5 . . ?
H50A C50 H50B 109.5 . . ?
H50A C50 H50C 109.5 . . ?
H50B C50 H50C 109.5 . . ?
H51A C51 H51B 109.5 . . ?
H51A C51 H51C 109.5 . . ?
H51B C51 H51C 109.5 . . ?
H52A C52 H52B 109.5 . . ?
H52A C52 H52C 109.5 . . ?
H52B C52 H52C 109.5 . . ?
H53A C53 H53B 109.5 . . ?
H53A C53 H53C 109.5 . . ?
H53B C53 H53C 109.5 . . ?
H54A C54 H54B 109.5 . . ?
H54A C54 H54C 109.5 . . ?
H54B C54 H54C 109.5 . . ?
H55A C55 H55B 108.1 . . ?

loop_
_geom_bond_atom_site_label_1
_geom_bond_atom_site_label_2
_geom_bond_distance
_geom_bond_site_symmetry_2
_geom_bond_publ_flag
Cu1 C1 1.882(6) . ?
Cu1 S1 2.1570(16) . ?
Cu2 C28 1.874(6) . ?
Cu2 S1 2.1462(16) . ?
N1 C1 1.355(7) . ?
N1 C2 1.387(7) . ?
N1 C4 1.447(7) . ?
N2 C1 1.367(7) . ?
N2 C3 1.386(7) . ?
N2 C10 1.442(7) . ?
N3 C29 1.392(7) . ?
N3 C31 1.442(7) . ?
N4 C30 1.381(7) . ?
N4 C37 1.452(7) . ?
S1 C55 1.858(5) . ?
F1 B1 1.372(9) . ?
F2 B1 1.380(9) . ?
F3 B1 1.381(9) . ?
F4 B1 1.383(9) . ?
C2 C3 1.313(8) . ?
C2 H2 0.95 . ?
C3 H3 0.95 . ?
C4 C9 1.375(9) . ?
C5 C4 1.394(8) . ?
C5 C6 1.409(9) . ?
C5 C16 1.529(9) . ?
C6 C7 1.375(10) . ?
C6 H6 0.95 . ?
C7 H7 0.95 . ?
C8 C7 1.340(9) . ?
C8 H8 0.95 . ?
C9 C8 1.393(9) . ?
C9 C17 1.499(9) . ?
C11 C12 1.403(9) . ?
C11 C10 1.405(8) . ?
C11 C18 1.528(9) . ?
C12 H12 0.95 . ?
C13 C12 1.372(9) . ?
C13 H13 0.95 . ?
C14 C13 1.383(9) . ?
C14 H14 0.95 . ?
C15 C14 1.398(8) . ?
C15 C10 1.400(8) . ?
C15 C19 1.502(8) . ?
C16 C20 1.505(9) . ?
C16 C21 1.523(9) . ?
C16 H16 1 . ?
C17 C23 1.517(9) . ?
C17 C22 1.521(9) . ?
C17 H17 1 . ?
C18 C24 1.541(9) . ?
C18 H18 1 . ?
C19 C27 1.473(9) . ?
C19 C26 1.486(10) . ?
C19 H19 1 . ?
C20 H20A 0.98 . ?
C20 H20B 0.98 . ?
C20 H20C 0.98 . ?
C21 H21A 0.98 . ?
C21 H21B 0.98 . ?
C21 H21C 0.98 . ?
C22 H22A 0.98 . ?
C22 H22B 0.98 . ?
C22 H22C 0.98 . ?
C23 H23A 0.98 . ?
C23 H23B 0.98 . ?
C23 H23C 0.98 . ?
C24 H24A 0.98 . ?
C24 H24B 0.98 . ?
C24 H24C 0.98 . ?
C25 C18 1.519(8) . ?
C25 H25A 0.98 . ?
C25 H25B 0.98 . ?
C25 H25C 0.98 . ?
C26 H26A 0.98 . ?
C26 H26B 0.98 . ?
C26 H26C 0.98 . ?
C27 H27A 0.98 . ?
C27 H27B 0.98 . ?
C27 H27C 0.98 . ?
C28 N4 1.352(6) . ?
C28 N3 1.363(7) . ?
C29 H29 0.95 . ?
C30 C29 1.329(7) . ?
C30 H30 0.95 . ?
C31 C32 1.395(8) . ?
C31 C36 1.396(8) . ?
C32 C33 1.380(8) . ?
C32 C43 1.518(8) . ?
C33 C34 1.360(10) . ?
C33 H33 0.95 . ?
C34 H34 0.95 . ?
C35 C34 1.353(10) . ?
C35 H35 0.95 . ?
C36 C35 1.432(9) . ?
C36 C44 1.498(10) . ?
C37 C38 1.358(8) . ?
C37 C42 1.396(8) . ?
C38 C39 1.397(8) . ?
C39 C40 1.371(9) . ?
C39 H39 0.95 . ?
C40 H40 0.95 . ?
C41 C40 1.365(10) . ?
C41 H41 0.95 . ?
C42 C41 1.412(9) . ?
C42 C46 1.510(9) . ?
C43 C48 1.516(8) . ?
C43 H43 1 . ?
C44 C50 1.508(10) . ?
C44 C49 1.544(10) . ?
C44 H44 1 . ?
C45 C52 1.520(8) . ?
C45 C38 1.526(8) . ?
C45 C51 1.526(8) . ?
C45 H45 1 . ?
C46 C53 1.519(8) . ?
C46 C54 1.534(9) . ?
C46 H46 1 . ?
C47 C43 1.511(8) . ?
C47 H47A 0.98 . ?
C47 H47B 0.98 . ?
C47 H47C 0.98 . ?
C48 H48A 0.98 . ?
C48 H48B 0.98 . ?
C48 H48C 0.98 . ?
C49 H49A 0.98 . ?
C49 H49B 0.98 . ?
C49 H49C 0.98 . ?
C50 H50A 0.98 . ?
C50 H50B 0.98 . ?
C50 H50C 0.98 . ?
C51 H51A 0.98 . ?
C51 H51B 0.98 . ?
C51 H51C 0.98 . ?
C52 H52A 0.98 . ?
C52 H52B 0.98 . ?
C52 H52C 0.98 . ?
C53 H53A 0.98 . ?
C53 H53B 0.98 . ?
C53 H53C 0.98 . ?
C54 H54A 0.98 . ?
C54 H54B 0.98 . ?
C54 H54C 0.98 . ?
C55 H55A 0.99 . ?
C55 H55B 0.99 . ?
C56 C57 1.390(8) . ?
C56 C61 1.395(8) . ?
C56 C55 1.481(7) . ?
C57 C58 1.362(8) . ?
C57 H57 0.95 . ?
C58 H58 0.95 . ?
C59 C58 1.363(9) . ?
C59 C60 1.397(10) . ?
C59 H59 0.95 . ?
C60 H60 0.95 . ?
C61 C60 1.405(9) . ?
C61 H61 0.95 . ?

loop_
_platon_squeeze_void_nr
_platon_squeeze_void_average_x
_platon_squeeze_void_average_y
_platon_squeeze_void_average_z
_platon_squeeze_void_volume
_platon_squeeze_void_count_electrons
1 0.000 0.000 0.000 224.4 59.6
2 0.500 0.500 0.000 224.4 59.6
3 0.500 0.589 0.250 135.1 20.2
4 1.000 1.089 0.250 135.1 20.2
5 0.000 1.000 0.500 224.5 59.8
6 0.500 0.500 0.500 224.5 59.8
7 0.500 0.411 0.750 135.2 20.0
8 1.000 -0.089 0.750 135.2 20.0
